data_1552806
loop_
_publ_author_name
'Sturtz, Benjamin W.'
'Moore, Curtis E.'
'Jenkins, Tyler S.'
'Miller, Jennifer L.'
'Momberger, Carlisle D.'
'Rheingold, Arnold L.'
'Kenney, Malcolm E.'

_publ_section_title
;
 Structural Data Showing the Existence of LDI Bonds between the Rings of
 Dimeric Cofacial Siloxysilicon Phthalocyanines.
;
_journal_issue 2
_journal_name_full 'The journal of physical chemistry. A'
_journal_page_first 471
_journal_page_last 481
_journal_paper_doi 10.1021/acs.jpca.8b09247
_journal_volume 123
_journal_year 2019
_chemical_formula_moiety 'C80 H70 N16 O3 Si4'
_chemical_formula_sum 'C80 H70 N16 O3 Si4'
_chemical_formula_weight 1415.88
_space_group_crystal_system monoclinic
_space_group_IT_number 15
_space_group_name_Hall '-C 2yc'
_space_group_name_H-M_alt 'C 1 2/c 1'
_atom_sites_solution_hydrogens geom
_atom_sites_solution_primary direct
_audit_creation_date 2016-06-30
_audit_creation_method
;
Olex2 1.2-beta
(compiled 2016.02.19 svn.r3266 for OlexSys, GUI svn.r5155)
;
_cell_angle_alpha 90.00(3)
_cell_angle_beta 130.07(3)
_cell_angle_gamma 90.00(3)
_cell_formula_units_Z 4
_cell_length_a 26.352(5)
_cell_length_b 13.764(3)
_cell_length_c 24.745(5)
_cell_measurement_reflns_used 2279
_cell_measurement_temperature 100
_cell_measurement_theta_max 24.957
_cell_measurement_theta_min 2.241
_cell_volume 6868(4)
_computing_cell_refinement 'SAINT v8.34A (Bruker, 2013)'
_computing_data_collection 'APEX2 v2013.6-2 (Bruker, 2013)'
_computing_data_reduction 'SAINT v8.34A (Bruker, 2013)'
_computing_molecular_graphics 'Olex2 (Dolomanov et al., 2009)'
_computing_publication_material 'Olex2 (Dolomanov et al., 2009)'
_computing_structure_refinement 'ShelXL (Sheldrick, 2015)'
_computing_structure_solution 'ShelXT (Sheldrick, 2008)'
_diffrn_ambient_temperature 100.0
_diffrn_detector 'Bruker APEX-II CCD'
_diffrn_detector_area_resol_mean 7.9
_diffrn_detector_type 'CCD Area Detector'
_diffrn_measured_fraction_theta_full 0.994
_diffrn_measured_fraction_theta_max 0.994
_diffrn_measurement_device 'Kappa Four-Circle Diffractometer'
_diffrn_measurement_device_type 'Bruker APEX II Ultra'
_diffrn_measurement_method '\w and \f scans'
_diffrn_radiation_monochromator 'Double Bounce Multilayer Mirrors'
_diffrn_radiation_probe x-ray
_diffrn_radiation_type MoK\a
_diffrn_radiation_wavelength 0.71073
_diffrn_reflns_av_R_equivalents 0.0650
_diffrn_reflns_av_unetI/netI 0.0802
_diffrn_reflns_Laue_measured_fraction_full 0.994
_diffrn_reflns_Laue_measured_fraction_max 0.994
_diffrn_reflns_limit_h_max 29
_diffrn_reflns_limit_h_min -31
_diffrn_reflns_limit_k_max 16
_diffrn_reflns_limit_k_min -16
_diffrn_reflns_limit_l_max 29
_diffrn_reflns_limit_l_min -28
_diffrn_reflns_number 19710
_diffrn_reflns_point_group_measured_fraction_full 0.994
_diffrn_reflns_point_group_measured_fraction_max 0.994
_diffrn_reflns_theta_full 25.415
_diffrn_reflns_theta_max 25.415
_diffrn_reflns_theta_min 1.722
_diffrn_source 'Micro Focus Rotating Anode'
_diffrn_source_type 'Bruker TXS'
_diffrn_standards_number 0
_exptl_absorpt_coefficient_mu 0.152
_exptl_absorpt_correction_T_max 0.0916
_exptl_absorpt_correction_T_min 0.0666
_exptl_absorpt_correction_type multi-scan
_exptl_absorpt_process_details
;
SADABS-2014/5 (Bruker,2014/5) was used for absorption correction.
wR2(int) was 0.0814 before and 0.0558 after correction.
The Ratio of minimum to maximum transmission is 0.7271.
The \l/2 correction factor is Not present.
;
_exptl_crystal_colour blue
_exptl_crystal_colour_primary blue
_exptl_crystal_density_diffrn 1.369
_exptl_crystal_description needle
_exptl_crystal_F_000 2968
_exptl_crystal_size_max 0.23
_exptl_crystal_size_mid 0.17
_exptl_crystal_size_min 0.11
_refine_diff_density_max 1.006
_refine_diff_density_min -0.669
_refine_diff_density_rms 0.093
_refine_ls_extinction_method none
_refine_ls_goodness_of_fit_ref 1.031
_refine_ls_hydrogen_treatment constr
_refine_ls_matrix_type full
_refine_ls_number_parameters 471
_refine_ls_number_reflns 6297
_refine_ls_number_restraints 522
_refine_ls_restrained_S_all 1.067
_refine_ls_R_factor_all 0.1684
_refine_ls_R_factor_gt 0.0968
_refine_ls_shift/su_max 0.000
_refine_ls_shift/su_mean 0.000
_refine_ls_structure_factor_coef Fsqd
_refine_ls_weighting_details 'w=1/[\s^2^(Fo^2^)+(0.1267P)^2^+42.4731P] where P=(Fo^2^+2Fc^2^)/3'
_refine_ls_weighting_scheme calc
_refine_ls_wR_factor_gt 0.2401
_refine_ls_wR_factor_ref 0.2945
_reflns_Friedel_coverage 0.000
_reflns_number_gt 3503
_reflns_number_total 6297
_reflns_threshold_expression 'I > 2\s(I)'
_cod_data_source_file jp8b09247_si_008.cif
_cod_data_source_block kenney25_0m_a
_cod_depositor_comments
;
The following automatic conversions were performed:

data item '_diffrn_radiation_probe' value 'X-ray' was changed to
'x-ray' in accordance with the
/home/data/users/saulius/crontab/automatic-downloads/current/ACS/lib/dictionaries/cif_core.dic
dictionary named 'cif_core.dic' version 2.4.2 last updated on
2011-04-26.

Automatic conversion script
Id: cif_fix_values 6909 2019-04-08 15:41:33Z antanas 
;
_cod_original_cell_volume 6868(3)
_cod_database_code 1552806
_shelx_space_group_comment
;
The symmetry employed for this shelxl refinement is uniquely defined
by the following loop, which should always be used as a source of
symmetry information in preference to the above space-group names.
They are only intended as comments.
;
_olex2_refinement_description
;
1. Fixed Uiso
 At 1.2 times of:
  All C(H) groups
 At 1.5 times of:
  All C(H,H,H) groups
2. Rigid body (RIGU) restrains
 All non-hydrogen atoms
 with sigma for 1-2 distances of 0.004 and sigma for 1-3 distances of 0.004
3.a Ternary CH refined with riding coordinates:
 C38(H38)
3.b Aromatic/amide H refined with riding coordinates:
 C4(H4), C13(H13), C20(H20), C30(H30), C27(H27), C14(H14), C6(H6), C22(H22),
 C19(H19), C11(H11), C3(H3), C28(H28), C29(H29), C12(H12), C5(H5), C21(H21)
3.c Idealised Me refined as rotating group:
 C33(H33A,H33B,H33C), C34(H34A,H34B,H34C), C37(H37A,H37B,H37C), C40(H40A,H40B,
 H40C), C36(H36A,H36B,H36C), C39(H39A,H39B,H39C)
;
_shelx_shelxl_version_number 2014/7
_olex2_submission_special_instructions 'No special instructions were received'

loop_
_space_group_symop_operation_xyz
'x, y, z'
'-x, y, -z+1/2'
'x+1/2, y+1/2, z'
'-x+1/2, y+1/2, -z+1/2'
'-x, -y, -z'
'x, -y, z-1/2'
'-x+1/2, -y+1/2, -z'
'x+1/2, -y+1/2, z-1/2'

loop_
_atom_site_label
_atom_site_type_symbol
_atom_site_fract_x
_atom_site_fract_y
_atom_site_fract_z
_atom_site_U_iso_or_equiv
_atom_site_adp_type
_atom_site_occupancy
_atom_site_site_symmetry_order
_atom_site_calc_flag
_atom_site_refinement_flags_posn
_atom_site_refinement_flags_adp
_atom_site_refinement_flags_occupancy
Si1 Si 0.56978(7) 0.53140(10) 0.26251(7) 0.0266(4) Uani 1 1 d . U .
Si2 Si 0.69431(8) 0.56961(12) 0.26881(9) 0.0375(4) Uani 1 1 d . U .
O2 O 0.64140(17) 0.5307(2) 0.27623(17) 0.0283(8) Uani 1 1 d . U .
O1 O 0.5000 0.5299(3) 0.2500 0.0243(11) Uani 1 2 d S TU P
N4 N 0.5925(2) 0.6562(3) 0.3071(2) 0.0317(10) Uani 1 1 d . U .
N6 N 0.5250(2) 0.5934(3) 0.1727(2) 0.0321(10) Uani 1 1 d . U .
N8 N 0.5490(2) 0.4057(3) 0.2184(2) 0.0353(11) Uani 1 1 d . U .
N2 N 0.6161(2) 0.4696(3) 0.3529(2) 0.0355(11) Uani 1 1 d . U .
N5 N 0.5402(3) 0.7631(4) 0.2064(3) 0.0476(13) Uani 1 1 d . U .
N7 N 0.4888(3) 0.4538(5) 0.0968(3) 0.0538(14) Uani 1 1 d . U .
N1 N 0.5977(3) 0.2999(4) 0.3189(4) 0.0580(15) Uani 1 1 d . U .
N3 N 0.6560(3) 0.6097(5) 0.4293(3) 0.0517(14) Uani 1 1 d . U .
C16 C 0.5749(3) 0.7446(4) 0.2737(4) 0.0429(14) Uani 1 1 d . U .
C25 C 0.5137(3) 0.3897(5) 0.1474(3) 0.0477(15) Uani 1 1 d . U .
C1 C 0.6214(3) 0.3714(5) 0.3648(4) 0.0486(15) Uani 1 1 d . U .
C9 C 0.6298(3) 0.6729(5) 0.3782(3) 0.0445(14) Uani 1 1 d . U .
C17 C 0.5180(3) 0.6920(5) 0.1609(3) 0.0410(14) Uani 1 1 d . U .
C32 C 0.5645(3) 0.3174(4) 0.2515(4) 0.0492(15) Uani 1 1 d . U .
C35 C 0.7585(3) 0.4695(5) 0.3066(4) 0.0510(16) Uani 1 1 d . U .
C8 C 0.6487(3) 0.5152(6) 0.4166(3) 0.0455(15) Uani 1 1 d . U .
C33 C 0.7303(3) 0.6861(5) 0.3191(4) 0.0556(18) Uani 1 1 d . U .
H33A H 0.6953 0.7353 0.2975 0.083 Uiso 1 1 calc GR . .
H33B H 0.7649 0.7085 0.3180 0.083 Uiso 1 1 calc GR . .
H33C H 0.7496 0.6755 0.3682 0.083 Uiso 1 1 calc GR . .
C38 C 0.8037(4) 0.4779(5) 0.2868(5) 0.074(2) Uani 1 1 d . U .
H38 H 0.7749 0.4583 0.2360 0.088 Uiso 1 1 calc R . .
C31 C 0.5365(4) 0.2408(5) 0.1983(5) 0.074(2) Uani 1 1 d . U .
C34 C 0.6517(3) 0.5925(5) 0.1736(3) 0.0561(18) Uani 1 1 d . U .
H34A H 0.6279 0.5339 0.1460 0.084 Uiso 1 1 calc GR . .
H34B H 0.6848 0.6094 0.1688 0.084 Uiso 1 1 calc GR . .
H34C H 0.6202 0.6463 0.1561 0.084 Uiso 1 1 calc GR . .
C10 C 0.6368(4) 0.7772(5) 0.3910(5) 0.0619(18) Uani 1 1 d . U .
C18 C 0.4808(3) 0.7093(7) 0.0859(4) 0.0641(19) Uani 1 1 d . U .
C24 C 0.4940(3) 0.5478(5) 0.1095(3) 0.0459(15) Uani 1 1 d . U .
C4 C 0.7149(6) 0.2770(12) 0.5492(7) 0.136(4) Uani 1 1 d . U .
H4 H 0.7295 0.2196 0.5770 0.163 Uiso 1 1 calc R . .
C15 C 0.6016(3) 0.8220(5) 0.3256(5) 0.0615(18) Uani 1 1 d . U .
C23 C 0.4665(3) 0.6202(7) 0.0545(4) 0.0657(19) Uani 1 1 d . U .
C7 C 0.6763(3) 0.4434(7) 0.4717(4) 0.069(2) Uani 1 1 d . U .
C2 C 0.6589(4) 0.3530(7) 0.4394(4) 0.070(2) Uani 1 1 d . U .
C26 C 0.5065(4) 0.2853(6) 0.1351(5) 0.072(2) Uani 1 1 d . U .
C13 C 0.6287(6) 0.9753(8) 0.3803(9) 0.129(4) Uani 1 1 d . U .
H13 H 0.6260 1.0442 0.3778 0.154 Uiso 1 1 calc R . .
C37 C 0.7204(4) 0.3711(5) 0.2776(5) 0.077(2) Uani 1 1 d . U .
H37A H 0.6907 0.3654 0.2884 0.115 Uiso 1 1 calc GR . .
H37B H 0.7522 0.3173 0.2997 0.115 Uiso 1 1 calc GR . .
H37C H 0.6943 0.3687 0.2263 0.115 Uiso 1 1 calc GR . .
C20 C 0.4266(6) 0.7849(12) -0.0245(6) 0.137(4) Uani 1 1 d . U .
H20 H 0.4121 0.8415 -0.0529 0.164 Uiso 1 1 calc R . .
C30 C 0.5363(5) 0.1400(6) 0.2054(7) 0.109(3) Uani 1 1 d . U .
H30 H 0.5572 0.1105 0.2500 0.130 Uiso 1 1 calc R . .
C40 C 0.8610(5) 0.4038(7) 0.3263(6) 0.102(3) Uani 1 1 d . U .
H40A H 0.8960 0.4262 0.3748 0.152 Uiso 1 1 calc GR . .
H40B H 0.8791 0.3975 0.3021 0.152 Uiso 1 1 calc GR . .
H40C H 0.8445 0.3406 0.3272 0.152 Uiso 1 1 calc GR . .
C27 C 0.4741(4) 0.2316(7) 0.0729(6) 0.108(3) Uani 1 1 d . U .
H27 H 0.4530 0.2607 0.0282 0.130 Uiso 1 1 calc R . .
C36 C 0.7992(4) 0.4697(7) 0.3875(4) 0.089(3) Uani 1 1 d . U .
H36A H 0.8276 0.5274 0.4080 0.134 Uiso 1 1 calc GR . .
H36B H 0.8268 0.4112 0.4080 0.134 Uiso 1 1 calc GR . .
H36C H 0.7690 0.4706 0.3978 0.134 Uiso 1 1 calc GR . .
C14 C 0.5967(4) 0.9228(5) 0.3186(7) 0.098(3) Uani 1 1 d . U .
H14 H 0.5726 0.9536 0.2739 0.118 Uiso 1 1 calc R . .
C6 C 0.7134(4) 0.4548(9) 0.5448(4) 0.105(3) Uani 1 1 d . U .
H6 H 0.7254 0.5161 0.5678 0.126 Uiso 1 1 calc R . .
C22 C 0.4310(4) 0.6099(10) -0.0184(4) 0.111(3) Uani 1 1 d . U .
H22 H 0.4205 0.5484 -0.0408 0.133 Uiso 1 1 calc R . .
C19 C 0.4618(4) 0.7959(8) 0.0476(5) 0.099(3) Uani 1 1 d . U .
H19 H 0.4721 0.8579 0.0693 0.118 Uiso 1 1 calc R . .
C11 C 0.6695(4) 0.8306(7) 0.4533(5) 0.098(3) Uani 1 1 d . U .
H11 H 0.6937 0.8006 0.4983 0.118 Uiso 1 1 calc R . .
C3 C 0.6778(4) 0.2673(8) 0.4780(5) 0.105(3) Uani 1 1 d . U .
H3 H 0.6655 0.2053 0.4559 0.126 Uiso 1 1 calc R . .
C39 C 0.8272(5) 0.5735(7) 0.2893(6) 0.094(3) Uani 1 1 d . U .
H39A H 0.7893 0.6168 0.2577 0.141 Uiso 1 1 calc GR . .
H39B H 0.8537 0.5702 0.2744 0.141 Uiso 1 1 calc GR . .
H39C H 0.8546 0.5985 0.3377 0.141 Uiso 1 1 calc GR . .
C28 C 0.4755(5) 0.1285(9) 0.0826(8) 0.135(4) Uani 1 1 d . U .
H28 H 0.4548 0.0877 0.0424 0.162 Uiso 1 1 calc R . .
C29 C 0.5048(6) 0.0865(9) 0.1458(9) 0.144(4) Uani 1 1 d . U .
H29 H 0.5032 0.0179 0.1486 0.173 Uiso 1 1 calc R . .
C12 C 0.6638(6) 0.9318(9) 0.4444(8) 0.125(4) Uani 1 1 d . U .
H12 H 0.6855 0.9717 0.4852 0.149 Uiso 1 1 calc R . .
C5 C 0.7315(5) 0.3615(12) 0.5815(6) 0.128(4) Uani 1 1 d . U .
H5 H 0.7565 0.3620 0.6312 0.154 Uiso 1 1 calc R . .
C21 C 0.4123(6) 0.6982(13) -0.0556(6) 0.144(4) Uani 1 1 d . U .
H21 H 0.3885 0.6960 -0.1050 0.173 Uiso 1 1 calc R . .

loop_
_atom_site_aniso_label
_atom_site_aniso_U_11
_atom_site_aniso_U_22
_atom_site_aniso_U_33
_atom_site_aniso_U_23
_atom_site_aniso_U_13
_atom_site_aniso_U_12
Si1 0.0306(8) 0.0203(7) 0.0273(7) 0.0007(6) 0.0179(7) 0.0006(6)
Si2 0.0357(9) 0.0349(9) 0.0431(9) 0.0037(7) 0.0260(8) 0.0019(7)
O2 0.0296(19) 0.0259(18) 0.0292(18) 0.0008(14) 0.0189(16) 0.0021(15)
O1 0.027(2) 0.020(2) 0.026(2) 0.000 0.017(2) 0.000
N4 0.030(2) 0.024(2) 0.041(2) -0.0082(17) 0.022(2) -0.0044(18)
N6 0.030(2) 0.038(2) 0.029(2) 0.0067(17) 0.0194(19) 0.0036(19)
N8 0.032(2) 0.027(2) 0.051(2) -0.0093(18) 0.029(2) -0.0046(19)
N2 0.029(2) 0.042(2) 0.034(2) 0.0118(19) 0.019(2) 0.006(2)
N5 0.041(3) 0.034(3) 0.077(3) 0.013(2) 0.043(3) 0.005(2)
N7 0.034(3) 0.083(4) 0.040(3) -0.018(2) 0.022(2) 0.004(3)
N1 0.064(4) 0.035(3) 0.099(4) 0.017(3) 0.063(3) 0.015(3)
N3 0.035(3) 0.083(4) 0.035(3) -0.012(2) 0.022(2) -0.014(3)
C16 0.037(3) 0.024(3) 0.074(3) -0.004(2) 0.039(3) -0.003(2)
C25 0.033(3) 0.056(3) 0.053(3) -0.028(2) 0.028(3) -0.009(3)
C1 0.040(3) 0.050(3) 0.066(3) 0.031(3) 0.038(3) 0.023(3)
C9 0.035(3) 0.057(3) 0.048(3) -0.024(2) 0.030(3) -0.014(3)
C17 0.035(3) 0.043(3) 0.052(3) 0.020(2) 0.031(3) 0.010(2)
C32 0.052(4) 0.024(3) 0.094(4) -0.001(3) 0.057(3) 0.001(3)
C35 0.047(3) 0.048(3) 0.064(4) 0.019(3) 0.039(3) 0.013(3)
C8 0.027(3) 0.080(4) 0.028(3) 0.008(2) 0.017(2) 0.002(3)
C33 0.048(4) 0.039(3) 0.068(4) -0.009(3) 0.033(4) -0.011(3)
C38 0.069(5) 0.055(4) 0.119(6) 0.020(4) 0.070(5) 0.016(4)
C31 0.061(5) 0.045(3) 0.135(5) -0.037(3) 0.072(4) -0.017(3)
C34 0.055(4) 0.067(5) 0.053(4) 0.016(3) 0.038(3) 0.007(4)
C10 0.048(4) 0.057(4) 0.103(4) -0.048(3) 0.059(4) -0.030(3)
C18 0.043(4) 0.103(5) 0.061(3) 0.045(3) 0.040(3) 0.033(3)
C24 0.033(3) 0.078(4) 0.027(3) -0.002(2) 0.020(2) 0.009(3)
C4 0.082(7) 0.242(11) 0.117(7) 0.125(6) 0.080(6) 0.083(7)
C15 0.047(4) 0.038(3) 0.118(4) -0.035(3) 0.061(4) -0.017(3)
C23 0.039(4) 0.121(5) 0.041(3) 0.031(3) 0.028(3) 0.035(4)
C7 0.036(4) 0.129(5) 0.049(3) 0.043(3) 0.030(3) 0.023(4)
C2 0.045(4) 0.109(5) 0.070(4) 0.058(3) 0.043(3) 0.040(4)
C26 0.050(4) 0.057(4) 0.120(5) -0.051(3) 0.060(4) -0.020(3)
C13 0.106(8) 0.072(6) 0.251(9) -0.092(6) 0.134(8) -0.045(5)
C37 0.083(5) 0.047(4) 0.119(6) 0.020(4) 0.073(5) 0.016(4)
C20 0.114(7) 0.233(11) 0.106(6) 0.116(6) 0.090(6) 0.114(8)
C30 0.100(6) 0.036(4) 0.232(9) -0.044(4) 0.126(7) -0.021(4)
C40 0.091(6) 0.084(6) 0.168(9) 0.040(6) 0.101(7) 0.037(5)
C27 0.052(5) 0.110(6) 0.150(6) -0.099(5) 0.059(5) -0.024(4)
C36 0.073(5) 0.118(7) 0.072(4) 0.044(4) 0.044(4) 0.046(5)
C14 0.081(5) 0.034(4) 0.209(8) -0.038(4) 0.107(6) -0.017(3)
C6 0.039(4) 0.231(9) 0.047(4) 0.054(4) 0.029(3) 0.023(5)
C22 0.066(5) 0.223(9) 0.045(4) 0.043(4) 0.036(4) 0.068(6)
C19 0.090(6) 0.143(6) 0.109(5) 0.096(5) 0.084(5) 0.074(5)
C11 0.076(5) 0.116(6) 0.141(6) -0.100(5) 0.087(5) -0.061(5)
C3 0.076(5) 0.156(7) 0.123(6) 0.110(5) 0.083(5) 0.077(5)
C39 0.082(6) 0.081(5) 0.128(8) 0.020(5) 0.072(6) 0.009(5)
C28 0.072(7) 0.097(6) 0.233(10) -0.118(6) 0.096(8) -0.039(5)
C29 0.101(8) 0.076(7) 0.266(10) -0.092(6) 0.123(9) -0.033(6)
C12 0.099(7) 0.105(7) 0.224(9) -0.114(6) 0.129(8) -0.065(5)
C5 0.057(6) 0.273(11) 0.077(6) 0.103(6) 0.053(5) 0.064(7)
C21 0.117(8) 0.265(11) 0.078(6) 0.095(6) 0.075(6) 0.110(8)

loop_
_atom_type_symbol
_atom_type_description
_atom_type_scat_dispersion_real
_atom_type_scat_dispersion_imag
_atom_type_scat_source
C C 0.0033 0.0016 'International Tables Vol C Tables 4.2.6.8 and 6.1.1.4'
H H 0.0000 0.0000 'International Tables Vol C Tables 4.2.6.8 and 6.1.1.4'
N N 0.0061 0.0033 'International Tables Vol C Tables 4.2.6.8 and 6.1.1.4'
O O 0.0106 0.0060 'International Tables Vol C Tables 4.2.6.8 and 6.1.1.4'
Si Si 0.0817 0.0704 'International Tables Vol C Tables 4.2.6.8 and 6.1.1.4'

loop_
_geom_angle_atom_site_label_1
_geom_angle_atom_site_label_2
_geom_angle_atom_site_label_3
_geom_angle
_geom_angle_site_symmetry_1
O2 Si1 N4 89.65(19) .
O2 Si1 N6 90.60(19) .
O2 Si1 N8 88.99(19) .
O2 Si1 N2 88.48(19) .
O1 Si1 O2 178.8(2) .
O1 Si1 N4 91.0(2) .
O1 Si1 N6 90.41(17) .
O1 Si1 N8 90.4(2) .
O1 Si1 N2 90.52(17) .
N4 Si1 N6 89.9(2) .
N4 Si1 N8 178.6(2) .
N4 Si1 N2 89.9(2) .
N6 Si1 N8 90.2(2) .
N6 Si1 N2 179.1(2) .
N2 Si1 N8 89.9(2) .
O2 Si2 C35 105.3(2) .
O2 Si2 C33 108.4(3) .
O2 Si2 C34 109.7(3) .
C33 Si2 C35 112.7(3) .
C33 Si2 C34 109.2(3) .
C34 Si2 C35 111.4(3) .
Si2 O2 Si1 155.9(2) .
Si1 O1 Si1 178.6(3) 2_655
C16 N4 Si1 126.0(4) .
C16 N4 C9 108.0(5) .
C9 N4 Si1 126.0(4) .
C17 N6 Si1 125.7(4) .
C24 N6 Si1 126.2(4) .
C24 N6 C17 108.1(5) .
C25 N8 Si1 125.4(4) .
C32 N8 Si1 126.1(4) .
C32 N8 C25 108.5(5) .
C1 N2 Si1 125.9(4) .
C8 N2 Si1 126.5(4) .
C8 N2 C1 107.6(5) .
C16 N5 C17 120.5(5) .
C25 N7 C24 121.4(5) .
C32 N1 C1 121.1(5) .
C9 N3 C8 121.2(5) .
N4 C16 C15 109.5(6) .
N5 C16 N4 128.8(5) .
N5 C16 C15 121.7(6) .
N8 C25 C26 108.4(7) .
N7 C25 N8 128.5(6) .
N7 C25 C26 123.2(7) .
N2 C1 C2 109.7(7) .
N1 C1 N2 128.6(6) .
N1 C1 C2 121.6(7) .
N4 C9 C10 109.3(6) .
N3 C9 N4 128.7(6) .
N3 C9 C10 122.1(6) .
N6 C17 C18 108.7(6) .
N5 C17 N6 129.0(5) .
N5 C17 C18 122.3(6) .
N8 C32 C31 108.5(7) .
N1 C32 N8 128.3(6) .
N1 C32 C31 123.2(7) .
C38 C35 Si2 114.2(4) .
C37 C35 Si2 107.4(5) .
C37 C35 C38 108.3(6) .
C36 C35 Si2 107.1(5) .
C36 C35 C38 111.9(6) .
C36 C35 C37 107.6(6) .
N2 C8 C7 109.6(7) .
N3 C8 N2 127.8(6) .
N3 C8 C7 122.6(6) .
Si2 C33 H33A 109.5 .
Si2 C33 H33B 109.5 .
Si2 C33 H33C 109.5 .
H33A C33 H33B 109.5 .
H33A C33 H33C 109.5 .
H33B C33 H33C 109.5 .
C35 C38 H38 105.1 .
C40 C38 C35 112.7(7) .
C40 C38 H38 105.1 .
C39 C38 C35 116.7(7) .
C39 C38 H38 105.1 .
C39 C38 C40 111.0(7) .
C26 C31 C32 107.0(7) .
C26 C31 C30 122.9(9) .
C30 C31 C32 130.0(10) .
Si2 C34 H34A 109.5 .
Si2 C34 H34B 109.5 .
Si2 C34 H34C 109.5 .
H34A C34 H34B 109.5 .
H34A C34 H34C 109.5 .
H34B C34 H34C 109.5 .
C15 C10 C9 106.7(6) .
C15 C10 C11 121.9(8) .
C11 C10 C9 131.4(9) .
C23 C18 C17 106.9(6) .
C23 C18 C19 122.1(8) .
C19 C18 C17 131.0(9) .
N6 C24 C23 109.1(6) .
N7 C24 N6 128.2(6) .
N7 C24 C23 122.6(6) .
C3 C4 H4 118.2 .
C5 C4 H4 118.2 .
C5 C4 C3 123.5(12) .
C10 C15 C16 106.6(6) .
C10 C15 C14 121.7(8) .
C14 C15 C16 131.7(9) .
C18 C23 C24 107.2(6) .
C18 C23 C22 122.1(9) .
C22 C23 C24 130.7(10) .
C2 C7 C8 106.9(6) .
C2 C7 C6 122.6(8) .
C6 C7 C8 130.5(10) .
C7 C2 C1 106.2(6) .
C7 C2 C3 121.7(8) .
C3 C2 C1 132.1(10) .
C31 C26 C25 107.6(7) .
C31 C26 C27 121.2(9) .
C27 C26 C25 131.1(10) .
C14 C13 H13 118.9 .
C12 C13 H13 118.9 .
C12 C13 C14 122.2(11) .
C35 C37 H37A 109.5 .
C35 C37 H37B 109.5 .
C35 C37 H37C 109.5 .
H37A C37 H37B 109.5 .
H37A C37 H37C 109.5 .
H37B C37 H37C 109.5 .
C19 C20 H20 118.5 .
C21 C20 H20 118.5 .
C21 C20 C19 123.0(11) .
C31 C30 H30 121.6 .
C29 C30 C31 116.9(13) .
C29 C30 H30 121.6 .
C38 C40 H40A 109.5 .
C38 C40 H40B 109.5 .
C38 C40 H40C 109.5 .
H40A C40 H40B 109.5 .
H40A C40 H40C 109.5 .
H40B C40 H40C 109.5 .
C26 C27 H27 123.0 .
C26 C27 C28 114.1(12) .
C28 C27 H27 123.0 .
C35 C36 H36A 109.5 .
C35 C36 H36B 109.5 .
C35 C36 H36C 109.5 .
H36A C36 H36B 109.5 .
H36A C36 H36C 109.5 .
H36B C36 H36C 109.5 .
C15 C14 H14 121.9 .
C13 C14 C15 116.2(11) .
C13 C14 H14 121.9 .
C7 C6 H6 123.8 .
C7 C6 C5 112.3(11) .
C5 C6 H6 123.8 .
C23 C22 H22 122.7 .
C23 C22 C21 114.5(12) .
C21 C22 H22 122.7 .
C18 C19 H19 122.3 .
C20 C19 C18 115.3(12) .
C20 C19 H19 122.3 .
C10 C11 H11 122.5 .
C10 C11 C12 114.9(11) .
C12 C11 H11 122.5 .
C4 C3 C2 116.4(12) .
C4 C3 H3 121.8 .
C2 C3 H3 121.8 .
C38 C39 H39A 109.5 .
C38 C39 H39B 109.5 .
C38 C39 H39C 109.5 .
H39A C39 H39B 109.5 .
H39A C39 H39C 109.5 .
H39B C39 H39C 109.5 .
C27 C28 H28 118.3 .
C29 C28 C27 123.3(11) .
C29 C28 H28 118.3 .
C30 C29 H29 119.3 .
C28 C29 C30 121.5(12) .
C28 C29 H29 119.3 .
C13 C12 C11 123.0(11) .
C13 C12 H12 118.5 .
C11 C12 H12 118.5 .
C4 C5 C6 123.4(11) .
C4 C5 H5 118.3 .
C6 C5 H5 118.3 .
C20 C21 C22 122.9(10) .
C20 C21 H21 118.5 .
C22 C21 H21 118.5 .

loop_
_geom_bond_atom_site_label_1
_geom_bond_atom_site_label_2
_geom_bond_distance
_geom_bond_site_symmetry_2
Si1 O2 1.689(4) .
Si1 O1 1.6567(16) .
Si1 N4 1.917(4) .
Si1 N6 1.919(4) .
Si1 N8 1.928(5) .
Si1 N2 1.923(5) .
Si2 O2 1.611(4) .
Si2 C35 1.896(7) .
Si2 C33 1.871(6) .
Si2 C34 1.872(6) .
O1 Si1 1.6567(16) 2_655
N4 C16 1.372(7) .
N4 C9 1.375(7) .
N6 C17 1.375(7) .
N6 C24 1.365(7) .
N8 C25 1.376(8) .
N8 C32 1.372(8) .
N2 C1 1.372(8) .
N2 C8 1.368(8) .
N5 C16 1.308(8) .
N5 C17 1.311(8) .
N7 C25 1.311(9) .
N7 C24 1.318(9) .
N1 C1 1.317(9) .
N1 C32 1.315(9) .
N3 C9 1.308(9) .
N3 C8 1.323(9) .
C16 C15 1.456(9) .
C25 C26 1.455(10) .
C1 C2 1.449(9) .
C9 C10 1.457(9) .
C17 C18 1.455(9) .
C32 C31 1.462(10) .
C35 C38 1.560(10) .
C35 C37 1.559(10) .
C35 C36 1.546(10) .
C8 C7 1.445(9) .
C33 H33A 0.9800 .
C33 H33B 0.9800 .
C33 H33C 0.9800 .
C38 H38 1.0000 .
C38 C40 1.542(10) .
C38 C39 1.438(11) .
C31 C26 1.362(12) .
C31 C30 1.399(11) .
C34 H34A 0.9800 .
C34 H34B 0.9800 .
C34 H34C 0.9800 .
C10 C15 1.389(11) .
C10 C11 1.395(10) .
C18 C23 1.367(12) .
C18 C19 1.400(10) .
C24 C23 1.449(10) .
C4 H4 0.9500 .
C4 C3 1.364(16) .
C4 C5 1.316(19) .
C15 C14 1.393(10) .
C23 C22 1.407(10) .
C7 C2 1.387(12) .
C7 C6 1.405(11) .
C2 C3 1.393(11) .
C26 C27 1.397(11) .
C13 H13 0.9500 .
C13 C14 1.382(15) .
C13 C12 1.357(17) .
C37 H37A 0.9800 .
C37 H37B 0.9800 .
C37 H37C 0.9800 .
C20 H20 0.9500 .
C20 C19 1.392(15) .
C20 C21 1.34(2) .
C30 H30 0.9500 .
C30 C29 1.352(16) .
C40 H40A 0.9800 .
C40 H40B 0.9800 .
C40 H40C 0.9800 .
C27 H27 0.9500 .
C27 C28 1.436(16) .
C36 H36A 0.9800 .
C36 H36B 0.9800 .
C36 H36C 0.9800 .
C14 H14 0.9500 .
C6 H6 0.9500 .
C6 C5 1.465(16) .
C22 H22 0.9500 .
C22 C21 1.408(17) .
C19 H19 0.9500 .
C11 H11 0.9500 .
C11 C12 1.403(16) .
C3 H3 0.9500 .
C39 H39A 0.9800 .
C39 H39B 0.9800 .
C39 H39C 0.9800 .
C28 H28 0.9500 .
C28 C29 1.351(19) .
C29 H29 0.9500 .
C12 H12 0.9500 .
C5 H5 0.9500 .
C21 H21 0.9500 .

loop_
_geom_torsion_atom_site_label_1
_geom_torsion_atom_site_label_2
_geom_torsion_atom_site_label_3
_geom_torsion_atom_site_label_4
_geom_torsion
Si1 N4 C16 N5 -0.4(9)
Si1 N4 C16 C15 180.0(4)
Si1 N4 C9 N3 -1.4(9)
Si1 N4 C9 C10 179.2(4)
Si1 N6 C17 N5 1.1(9)
Si1 N6 C17 C18 -179.8(4)
Si1 N6 C24 N7 -0.6(9)
Si1 N6 C24 C23 -179.9(4)
Si1 N8 C25 N7 1.5(9)
Si1 N8 C25 C26 -177.8(4)
Si1 N8 C32 N1 -2.2(9)
Si1 N8 C32 C31 176.8(4)
Si1 N2 C1 N1 1.3(9)
Si1 N2 C1 C2 -178.9(4)
Si1 N2 C8 N3 -1.2(9)
Si1 N2 C8 C7 179.3(4)
Si2 C35 C38 C40 172.3(6)
Si2 C35 C38 C39 42.0(10)
O2 Si2 C35 C38 164.1(5)
O2 Si2 C35 C37 43.9(5)
O2 Si2 C35 C36 -71.4(6)
N4 Si1 O2 Si2 -60.7(6)
N4 C16 C15 C10 1.2(7)
N4 C16 C15 C14 -178.5(7)
N4 C9 C10 C15 1.1(7)
N4 C9 C10 C11 180.0(7)
N6 Si1 O2 Si2 29.3(6)
N6 C17 C18 C23 -0.1(7)
N6 C17 C18 C19 -178.8(7)
N6 C24 C23 C18 -0.7(7)
N6 C24 C23 C22 179.3(7)
N8 Si1 O2 Si2 119.5(6)
N8 C25 C26 C31 1.0(8)
N8 C25 C26 C27 178.5(7)
N8 C32 C31 C26 1.6(8)
N8 C32 C31 C30 -176.7(7)
N2 Si1 O2 Si2 -150.6(6)
N2 C1 C2 C7 -0.5(8)
N2 C1 C2 C3 -179.9(7)
N2 C8 C7 C2 -0.6(8)
N2 C8 C7 C6 -179.9(7)
N5 C16 C15 C10 -178.5(6)
N5 C16 C15 C14 1.8(11)
N5 C17 C18 C23 179.0(6)
N5 C17 C18 C19 0.4(11)
N7 C25 C26 C31 -178.4(6)
N7 C25 C26 C27 -0.8(12)
N7 C24 C23 C18 179.9(6)
N7 C24 C23 C22 0.0(12)
N1 C1 C2 C7 179.4(6)
N1 C1 C2 C3 0.0(12)
N1 C32 C31 C26 -179.3(6)
N1 C32 C31 C30 2.4(12)
N3 C9 C10 C15 -178.3(6)
N3 C9 C10 C11 0.5(11)
N3 C8 C7 C2 179.9(6)
N3 C8 C7 C6 0.6(11)
C16 N4 C9 N3 179.0(6)
C16 N4 C9 C10 -0.4(7)
C16 N5 C17 N6 0.7(10)
C16 N5 C17 C18 -178.2(6)
C16 C15 C14 C13 179.7(8)
C25 N8 C32 N1 180.0(6)
C25 N8 C32 C31 -1.0(7)
C25 N7 C24 N6 1.4(10)
C25 N7 C24 C23 -179.4(6)
C25 C26 C27 C28 -177.0(8)
C1 N2 C8 N3 179.8(6)
C1 N2 C8 C7 0.3(7)
C1 N1 C32 N8 -0.3(10)
C1 N1 C32 C31 -179.1(6)
C1 C2 C3 C4 178.7(8)
C9 N4 C16 N5 179.2(6)
C9 N4 C16 C15 -0.4(7)
C9 N3 C8 N2 1.3(10)
C9 N3 C8 C7 -179.2(6)
C9 C10 C15 C16 -1.4(7)
C9 C10 C15 C14 178.4(6)
C9 C10 C11 C12 -178.5(7)
C17 N6 C24 N7 180.0(6)
C17 N6 C24 C23 0.7(7)
C17 N5 C16 N4 -1.1(10)
C17 N5 C16 C15 178.5(6)
C17 C18 C23 C24 0.5(8)
C17 C18 C23 C22 -179.6(6)
C17 C18 C19 C20 179.3(8)
C32 N8 C25 N7 179.3(6)
C32 N8 C25 C26 0.1(7)
C32 N1 C1 N2 0.8(10)
C32 N1 C1 C2 -179.1(6)
C32 C31 C26 C25 -1.5(8)
C32 C31 C26 C27 -179.4(6)
C32 C31 C30 C29 178.5(8)
C35 Si2 O2 Si1 -169.7(6)
C8 N2 C1 N1 -179.8(6)
C8 N2 C1 C2 0.1(7)
C8 N3 C9 N4 0.0(10)
C8 N3 C9 C10 179.4(6)
C8 C7 C2 C1 0.6(8)
C8 C7 C2 C3 -179.9(6)
C8 C7 C6 C5 179.9(7)
C33 Si2 O2 Si1 69.5(6)
C33 Si2 C35 C38 -78.0(6)
C33 Si2 C35 C37 161.8(5)
C33 Si2 C35 C36 46.5(6)
C31 C26 C27 C28 0.4(12)
C31 C30 C29 C28 0.6(17)
C34 Si2 O2 Si1 -49.6(7)
C34 Si2 C35 C38 45.2(6)
C34 Si2 C35 C37 -75.0(6)
C34 Si2 C35 C36 169.6(5)
C10 C15 C14 C13 0.0(11)
C10 C11 C12 C13 0.7(15)
C18 C23 C22 C21 0.5(12)
C24 N6 C17 N5 -179.4(6)
C24 N6 C17 C18 -0.4(7)
C24 N7 C25 N8 -1.9(10)
C24 N7 C25 C26 177.3(6)
C24 C23 C22 C21 -179.6(8)
C15 C10 C11 C12 0.2(11)
C23 C18 C19 C20 0.8(12)
C23 C22 C21 C20 -0.4(17)
C7 C2 C3 C4 -0.7(12)
C7 C6 C5 C4 0.2(15)
C2 C7 C6 C5 0.7(11)
C26 C31 C30 C29 0.5(13)
C26 C27 C28 C29 0.7(16)
C37 C35 C38 C40 -68.1(9)
C37 C35 C38 C39 161.7(8)
C30 C31 C26 C25 176.9(7)
C30 C31 C26 C27 -1.0(12)
C27 C28 C29 C30 -1(2)
C36 C35 C38 C40 50.5(10)
C36 C35 C38 C39 -79.8(9)
C14 C13 C12 C11 -1.3(18)
C6 C7 C2 C1 180.0(6)
C6 C7 C2 C3 -0.5(11)
C19 C18 C23 C24 179.3(6)
C19 C18 C23 C22 -0.8(12)
C19 C20 C21 C22 1(2)
C11 C10 C15 C16 179.7(6)
C11 C10 C15 C14 -0.6(11)
C3 C4 C5 C6 -1(2)
C12 C13 C14 C15 0.9(15)
C5 C4 C3 C2 1.7(17)
C21 C20 C19 C18 -0.7(16)
